data_1515139
loop_
_publ_author_name
'Gilroy, Joe B.'
'Russell, Andrew D.'
'Stonor, Andrew J.'
'Chabanne, Laurent'
'Baljak, Sladjana'
'Haddow, Mairi F.'
'Manners, Ian'

_publ_section_title
;
 An iron-cyclopentadienyl bond cleavage mechanism for the thermal
 ring-opening polymerization of dicarba[2]ferrocenophanes
;
_journal_issue 3
_journal_name_full 'Chemical Science'
_journal_page_first 830
_journal_paper_doi 10.1039/c1sc00566a
_journal_volume 3
_journal_year 2012
_chemical_formula_moiety 'C18 H16 Fe'
_chemical_formula_sum 'C18 H16 Fe'
_chemical_formula_weight 288.16
_chemical_name_systematic
;
?
;
_space_group_IT_number 14
_symmetry_cell_setting monoclinic
_symmetry_space_group_name_Hall '-P 2ybc'
_symmetry_space_group_name_H-M 'P 1 21/c 1'
_atom_sites_solution_hydrogens geom
_atom_sites_solution_primary direct
_atom_sites_solution_secondary difmap
_audit_creation_method SHELXL-97
_cell_angle_alpha 90.00
_cell_angle_beta 106.910(4)
_cell_angle_gamma 90.00
_cell_formula_units_Z 4
_cell_length_a 8.2905(9)
_cell_length_b 11.7186(13)
_cell_length_c 13.8485(15)
_cell_measurement_reflns_used 9929
_cell_measurement_temperature 100(2)
_cell_measurement_theta_max 27.54
_cell_measurement_theta_min 2.32
_cell_volume 1287.3(2)
_computing_cell_refinement 'Bruker Apex II'
_computing_data_collection 'Bruker Apex II'
_computing_data_reduction 'Bruker SAINT'
_computing_molecular_graphics 'Bruker ShelXTL'
_computing_publication_material 'Bruker ShelXTL'
_computing_structure_refinement 'SHELXL-97 (Sheldrick, 2008)'
_computing_structure_solution 'SHELXS-97 (Sheldrick, 2008)'
_diffrn_ambient_temperature 100(2)
_diffrn_measured_fraction_theta_full 0.998
_diffrn_measured_fraction_theta_max 0.998
_diffrn_measurement_device_type 'Bruker Apex II kappa CCD area detector'
_diffrn_measurement_method 'phi and omega scans'
_diffrn_radiation_monochromator graphite
_diffrn_radiation_source 'fine-focus sealed tube'
_diffrn_radiation_type MoK\a
_diffrn_radiation_wavelength 0.71073
_diffrn_reflns_av_R_equivalents 0.0241
_diffrn_reflns_av_sigmaI/netI 0.0142
_diffrn_reflns_limit_h_max 10
_diffrn_reflns_limit_h_min -10
_diffrn_reflns_limit_k_max 15
_diffrn_reflns_limit_k_min -15
_diffrn_reflns_limit_l_max 17
_diffrn_reflns_limit_l_min -17
_diffrn_reflns_number 25329
_diffrn_reflns_theta_full 27.57
_diffrn_reflns_theta_max 27.57
_diffrn_reflns_theta_min 2.32
_exptl_absorpt_coefficient_mu 1.152
_exptl_absorpt_correction_T_max 0.7456
_exptl_absorpt_correction_T_min 0.6728
_exptl_absorpt_correction_type multi-scan
_exptl_absorpt_process_details 'SADABS V2008/1'
_exptl_crystal_colour orange
_exptl_crystal_density_diffrn 1.487
_exptl_crystal_density_method 'not measured'
_exptl_crystal_description block
_exptl_crystal_F_000 600
_exptl_crystal_size_max 0.32
_exptl_crystal_size_mid 0.17
_exptl_crystal_size_min 0.17
_refine_diff_density_max 0.983
_refine_diff_density_min -0.315
_refine_diff_density_rms 0.060
_refine_ls_extinction_method none
_refine_ls_goodness_of_fit_ref 1.055
_refine_ls_hydrogen_treatment constr
_refine_ls_matrix_type full
_refine_ls_number_parameters 172
_refine_ls_number_reflns 2976
_refine_ls_number_restraints 0
_refine_ls_restrained_S_all 1.055
_refine_ls_R_factor_all 0.0307
_refine_ls_R_factor_gt 0.0283
_refine_ls_shift/su_max 0.000
_refine_ls_shift/su_mean 0.000
_refine_ls_structure_factor_coef Fsqd
_refine_ls_weighting_details 'calc w=1/[\s^2^(Fo^2^)+(0.0360P)^2^+1.1055P] where P=(Fo^2^+2Fc^2^)/3'
_refine_ls_weighting_scheme calc
_refine_ls_wR_factor_gt 0.0722
_refine_ls_wR_factor_ref 0.0737
_reflns_number_gt 2762
_reflns_number_total 2976
_reflns_threshold_expression >2sigma(I)
_cod_data_source_file c1sc00566a.txt
_cod_data_source_block 15
_cod_original_sg_symbol_H-M P21/c
_cod_database_code 1515139

loop_
_symmetry_equiv_pos_as_xyz
'x, y, z'
'-x, y+1/2, -z+1/2'
'-x, -y, -z'
'x, -y-1/2, z-1/2'

loop_
_atom_site_label
_atom_site_type_symbol
_atom_site_fract_x
_atom_site_fract_y
_atom_site_fract_z
_atom_site_U_iso_or_equiv
_atom_site_adp_type
_atom_site_occupancy
_atom_site_symmetry_multiplicity
_atom_site_calc_flag
_atom_site_refinement_flags
Fe1 Fe 0.25786(3) 0.368279(18) 0.124964(16) 0.01327(8) Uani 1 1 d .
C1 C 0.2803(2) 0.21235(13) 0.07568(13) 0.0180(3) Uani 1 1 d .
C2 C 0.2405(2) 0.28844(14) -0.00834(13) 0.0199(3) Uani 1 1 d .
H2 H 0.1374 0.2847 -0.0677 0.024 Uiso 1 1 calc R
C3 C 0.3688(2) 0.37297(13) 0.00812(14) 0.0214(3) Uani 1 1 d .
H3 H 0.3698 0.4398 -0.0366 0.026 Uiso 1 1 calc R
C4 C 0.4915(2) 0.34884(15) 0.10167(14) 0.0219(3) Uani 1 1 d .
H4 H 0.5946 0.3950 0.1338 0.026 Uiso 1 1 calc R
C5 C 0.4385(2) 0.24854(14) 0.14272(13) 0.0202(3) Uani 1 1 d .
H5 H 0.5003 0.2109 0.2078 0.024 Uiso 1 1 calc R
C6 C 0.10979(19) 0.30184(13) 0.19963(12) 0.0160(3) Uani 1 1 d .
C7 C 0.0132(2) 0.37795(13) 0.12343(13) 0.0176(3) Uani 1 1 d .
H7 H -0.0863 0.3563 0.0657 0.021 Uiso 1 1 calc R
C8 C 0.0862(2) 0.48936(14) 0.14222(13) 0.0193(3) Uani 1 1 d .
H8 H 0.0489 0.5584 0.0990 0.023 Uiso 1 1 calc R
C9 C 0.2253(2) 0.48374(14) 0.23154(13) 0.0197(3) Uani 1 1 d .
H9 H 0.3028 0.5480 0.2618 0.024 Uiso 1 1 calc R
C10 C 0.2387(2) 0.36907(13) 0.26761(12) 0.0181(3) Uani 1 1 d .
H10 H 0.3256 0.3398 0.3288 0.022 Uiso 1 1 calc R
C11 C 0.1505(2) 0.13133(13) 0.09845(13) 0.0180(3) Uani 1 1 d .
H11 H 0.0445 0.1395 0.0416 0.022 Uiso 1 1 calc R
C12 C 0.1098(2) 0.17226(14) 0.19486(13) 0.0199(3) Uani 1 1 d .
H12A H -0.0021 0.1429 0.1950 0.024 Uiso 1 1 calc R
H12B H 0.1948 0.1416 0.2551 0.024 Uiso 1 1 calc R
C13 C 0.2027(2) 0.00611(13) 0.10095(13) 0.0184(3) Uani 1 1 d .
C14 C 0.2950(2) -0.03177(14) 0.03769(13) 0.0200(3) Uani 1 1 d .
H14 H 0.3306 0.0217 -0.0035 0.024 Uiso 1 1 calc R
C15 C 0.3362(2) -0.14647(14) 0.03378(13) 0.0194(3) Uani 1 1 d .
H15 H 0.3985 -0.1707 -0.0103 0.023 Uiso 1 1 calc R
C16 C 0.2866(2) -0.22571(14) 0.09415(13) 0.0189(3) Uani 1 1 d .
H16 H 0.3147 -0.3040 0.0918 0.023 Uiso 1 1 calc R
C17 C 0.1956(2) -0.18905(14) 0.15790(13) 0.0188(3) Uani 1 1 d .
H17 H 0.1613 -0.2427 0.1995 0.023 Uiso 1 1 calc R
C18 C 0.1540(2) -0.07416(14) 0.16156(13) 0.0191(3) Uani 1 1 d .
H18 H 0.0918 -0.0502 0.2058 0.023 Uiso 1 1 calc R

loop_
_atom_site_aniso_label
_atom_site_aniso_U_11
_atom_site_aniso_U_22
_atom_site_aniso_U_33
_atom_site_aniso_U_23
_atom_site_aniso_U_13
_atom_site_aniso_U_12
Fe1 0.01743(12) 0.01045(12) 0.01344(13) -0.00080(8) 0.00686(9) -0.00026(7)
C1 0.0246(8) 0.0111(7) 0.0237(8) -0.0026(6) 0.0156(7) 0.0000(6)
C2 0.0231(8) 0.0208(8) 0.0180(8) -0.0049(6) 0.0093(6) 0.0011(6)
C3 0.0318(9) 0.0157(8) 0.0225(9) 0.0018(6) 0.0169(7) 0.0018(6)
C4 0.0208(8) 0.0206(8) 0.0280(9) -0.0069(7) 0.0130(7) -0.0041(6)
C5 0.0216(8) 0.0216(8) 0.0194(8) -0.0004(6) 0.0089(6) 0.0060(6)
C6 0.0212(7) 0.0139(7) 0.0169(8) -0.0010(6) 0.0119(6) 0.0011(6)
C7 0.0178(7) 0.0188(8) 0.0185(8) -0.0027(6) 0.0087(6) 0.0021(6)
C8 0.0257(8) 0.0146(7) 0.0205(8) 0.0001(6) 0.0114(6) 0.0044(6)
C9 0.0254(8) 0.0162(8) 0.0200(8) -0.0050(6) 0.0106(6) -0.0008(6)
C10 0.0237(8) 0.0185(8) 0.0138(7) -0.0025(6) 0.0080(6) 0.0020(6)
C11 0.0199(7) 0.0164(8) 0.0191(8) -0.0004(6) 0.0079(6) -0.0007(6)
C12 0.0282(8) 0.0135(7) 0.0237(9) -0.0001(6) 0.0165(7) -0.0006(6)
C13 0.0214(7) 0.0143(7) 0.0218(8) -0.0025(6) 0.0101(6) -0.0015(6)
C14 0.0251(8) 0.0144(7) 0.0250(9) -0.0001(6) 0.0143(7) -0.0012(6)
C15 0.0206(7) 0.0176(8) 0.0222(8) -0.0034(6) 0.0097(6) 0.0014(6)
C16 0.0198(7) 0.0128(7) 0.0226(8) -0.0011(6) 0.0036(6) 0.0010(6)
C17 0.0217(7) 0.0155(7) 0.0189(8) 0.0020(6) 0.0055(6) -0.0019(6)
C18 0.0233(7) 0.0172(8) 0.0202(8) -0.0018(6) 0.0114(6) -0.0018(6)

loop_
_atom_type_symbol
_atom_type_description
_atom_type_scat_dispersion_real
_atom_type_scat_dispersion_imag
_atom_type_scat_source
C C 0.0033 0.0016 'International Tables Vol C Tables 4.2.6.8 and 6.1.1.4'
H H 0.0000 0.0000 'International Tables Vol C Tables 4.2.6.8 and 6.1.1.4'
Fe Fe 0.3463 0.8444 'International Tables Vol C Tables 4.2.6.8 and 6.1.1.4'

loop_
_geom_angle_atom_site_label_1
_geom_angle_atom_site_label_2
_geom_angle_atom_site_label_3
_geom_angle
C1 Fe1 C6 87.23(6)
C1 Fe1 C5 42.06(7)
C6 Fe1 C5 102.36(7)
C1 Fe1 C7 104.03(6)
C6 Fe1 C7 41.96(6)
C5 Fe1 C7 138.32(7)
C1 Fe1 C10 112.47(7)
C6 Fe1 C10 41.99(6)
C5 Fe1 C10 98.65(7)
C7 Fe1 C10 69.39(7)
C1 Fe1 C2 41.58(7)
C6 Fe1 C2 113.68(7)
C5 Fe1 C2 69.19(7)
C7 Fe1 C2 102.10(7)
C10 Fe1 C2 151.67(7)
C1 Fe1 C4 70.00(6)
C6 Fe1 C4 142.16(7)
C5 Fe1 C4 40.98(7)
C7 Fe1 C4 170.30(7)
C10 Fe1 C4 119.68(7)
C2 Fe1 C4 68.30(7)
C1 Fe1 C8 144.00(7)
C6 Fe1 C8 70.01(6)
C5 Fe1 C8 166.92(7)
C7 Fe1 C8 40.86(6)
C10 Fe1 C8 68.50(6)
C2 Fe1 C8 123.31(7)
C4 Fe1 C8 143.11(7)
C1 Fe1 C9 153.08(7)
C6 Fe1 C9 69.91(6)
C5 Fe1 C9 127.79(7)
C7 Fe1 C9 68.54(6)
C10 Fe1 C9 40.66(6)
C2 Fe1 C9 162.49(7)
C4 Fe1 C9 120.29(7)
C8 Fe1 C9 40.21(7)
C1 Fe1 C3 69.46(6)
C6 Fe1 C3 153.84(7)
C5 Fe1 C3 68.43(7)
C7 Fe1 C3 131.14(7)
C10 Fe1 C3 159.20(7)
C2 Fe1 C3 40.39(7)
C4 Fe1 C3 40.13(7)
C8 Fe1 C3 123.04(7)
C9 Fe1 C3 135.51(6)
C2 C1 C5 107.12(14)
C2 C1 C11 123.01(15)
C5 C1 C11 127.88(15)
C2 C1 Fe1 71.42(9)
C5 C1 Fe1 70.33(9)
C11 C1 Fe1 111.02(10)
C3 C2 C1 108.66(15)
C3 C2 Fe1 71.49(10)
C1 C2 Fe1 66.99(9)
C3 C2 H2 125.7
C1 C2 H2 125.7
Fe1 C2 H2 125.7
C2 C3 C4 108.09(15)
C2 C3 Fe1 68.12(9)
C4 C3 Fe1 69.36(9)
C2 C3 H3 125.9
C4 C3 H3 125.9
Fe1 C3 H3 125.9
C3 C4 C5 107.73(14)
C3 C4 Fe1 70.51(10)
C5 C4 Fe1 67.55(9)
C3 C4 H4 126.1
C5 C4 H4 126.1
Fe1 C4 H4 126.1
C4 C5 C1 108.35(15)
C4 C5 Fe1 71.47(9)
C1 C5 Fe1 67.62(9)
C4 C5 H5 125.8
C1 C5 H5 125.8
Fe1 C5 H5 125.8
C7 C6 C10 106.91(13)
C7 C6 C12 126.59(15)
C10 C6 C12 124.53(15)
C7 C6 Fe1 70.72(9)
C10 C6 Fe1 70.76(9)
C12 C6 Fe1 111.24(10)
C8 C7 C6 108.49(14)
C8 C7 Fe1 71.31(9)
C6 C7 Fe1 67.32(8)
C8 C7 H7 125.7
C6 C7 H7 125.7
Fe1 C7 H7 125.7
C9 C8 C7 107.95(14)
C9 C8 Fe1 70.08(9)
C7 C8 Fe1 67.84(9)
C9 C8 H8 126.0
C7 C8 H8 126.0
Fe1 C8 H8 126.0
C8 C9 C10 107.96(14)
C8 C9 Fe1 69.71(9)
C10 C9 Fe1 67.80(9)
C8 C9 H9 126.0
C10 C9 H9 126.0
Fe1 C9 H9 126.0
C9 C10 C6 108.64(14)
C9 C10 Fe1 71.54(9)
C6 C10 Fe1 67.24(9)
C9 C10 H10 125.7
C6 C10 H10 125.7
Fe1 C10 H10 125.7
C13 C11 C1 112.86(13)
C13 C11 C12 114.21(14)
C1 C11 C12 109.14(13)
C13 C11 H11 106.7
C1 C11 H11 106.7
C12 C11 H11 106.7
C6 C12 C11 110.50(13)
C6 C12 H12A 109.5
C11 C12 H12A 109.5
C6 C12 H12B 109.5
C11 C12 H12B 109.5
H12A C12 H12B 108.1
C14 C13 C18 118.12(15)
C14 C13 C11 119.71(14)
C18 C13 C11 122.10(14)
C15 C14 C13 121.20(15)
C15 C14 H14 119.4
C13 C14 H14 119.4
C16 C15 C14 120.21(15)
C16 C15 H15 119.9
C14 C15 H15 119.9
C17 C16 C15 119.17(15)
C17 C16 H16 120.4
C15 C16 H16 120.4
C16 C17 C18 120.59(15)
C16 C17 H17 119.7
C18 C17 H17 119.7
C17 C18 C13 120.71(15)
C17 C18 H18 119.6
C13 C18 H18 119.6

loop_
_geom_bond_atom_site_label_1
_geom_bond_atom_site_label_2
_geom_bond_distance
Fe1 C1 1.9781(15)
Fe1 C6 1.9801(15)
Fe1 C5 2.0144(16)
Fe1 C7 2.0258(16)
Fe1 C10 2.0273(16)
Fe1 C2 2.0371(16)
Fe1 C4 2.0665(16)
Fe1 C8 2.0721(16)
Fe1 C9 2.0770(16)
Fe1 C3 2.0816(17)
C1 C2 1.426(2)
C1 C5 1.433(2)
C1 C11 1.535(2)
C2 C3 1.423(2)
C2 H2 1.0000
C3 C4 1.423(3)
C3 H3 1.0000
C4 C5 1.429(2)
C4 H4 1.0000
C5 H5 1.0000
C6 C7 1.435(2)
C6 C10 1.437(2)
C6 C12 1.520(2)
C7 C8 1.431(2)
C7 H7 1.0000
C8 C9 1.426(2)
C8 H8 1.0000
C9 C10 1.427(2)
C9 H9 1.0000
C10 H10 1.0000
C11 C13 1.527(2)
C11 C12 1.546(2)
C11 H11 1.0000
C12 H12A 0.9900
C12 H12B 0.9900
C13 C14 1.393(2)
C13 C18 1.396(2)
C14 C15 1.392(2)
C14 H14 0.9500
C15 C16 1.389(2)
C15 H15 0.9500
C16 C17 1.386(2)
C16 H16 0.9500
C17 C18 1.394(2)
C17 H17 0.9500
C18 H18 0.9500

loop_
_geom_torsion_atom_site_label_1
_geom_torsion_atom_site_label_2
_geom_torsion_atom_site_label_3
_geom_torsion_atom_site_label_4
_geom_torsion
C6 Fe1 C1 C2 131.32(10)
C5 Fe1 C1 C2 -116.74(13)
C7 Fe1 C1 C2 92.53(10)
C10 Fe1 C1 C2 165.71(9)
C4 Fe1 C1 C2 -79.48(10)
C8 Fe1 C1 C2 81.76(13)
C9 Fe1 C1 C2 162.59(13)
C3 Fe1 C1 C2 -36.57(10)
C6 Fe1 C1 C5 -111.94(10)
C7 Fe1 C1 C5 -150.73(10)
C10 Fe1 C1 C5 -77.55(11)
C2 Fe1 C1 C5 116.74(13)
C4 Fe1 C1 C5 37.27(10)
C8 Fe1 C1 C5 -161.49(11)
C9 Fe1 C1 C5 -80.67(17)
C3 Fe1 C1 C5 80.17(10)
C6 Fe1 C1 C11 12.20(12)
C5 Fe1 C1 C11 124.14(16)
C7 Fe1 C1 C11 -26.59(13)
C10 Fe1 C1 C11 46.59(13)
C2 Fe1 C1 C11 -119.12(16)
C4 Fe1 C1 C11 161.40(14)
C8 Fe1 C1 C11 -37.35(18)
C9 Fe1 C1 C11 43.5(2)
C3 Fe1 C1 C11 -155.69(14)
C5 C1 C2 C3 -2.12(18)
C11 C1 C2 C3 162.98(14)
Fe1 C1 C2 C3 59.51(11)
C5 C1 C2 Fe1 -61.63(10)
C11 C1 C2 Fe1 103.47(14)
C1 Fe1 C2 C3 -120.57(14)
C6 Fe1 C2 C3 -175.57(10)
C5 Fe1 C2 C3 -80.78(11)
C7 Fe1 C2 C3 141.85(10)
C10 Fe1 C2 C3 -149.31(14)
C4 Fe1 C2 C3 -36.67(10)
C8 Fe1 C2 C3 103.55(11)
C9 Fe1 C2 C3 86.2(2)
C6 Fe1 C2 C1 -55.00(11)
C5 Fe1 C2 C1 39.79(9)
C7 Fe1 C2 C1 -97.57(10)
C10 Fe1 C2 C1 -28.74(18)
C4 Fe1 C2 C1 83.90(10)
C8 Fe1 C2 C1 -135.88(10)
C9 Fe1 C2 C1 -153.2(2)
C3 Fe1 C2 C1 120.57(14)
C1 C2 C3 C4 1.17(18)
Fe1 C2 C3 C4 57.94(12)
C1 C2 C3 Fe1 -56.77(11)
C1 Fe1 C3 C2 37.61(10)
C6 Fe1 C3 C2 9.2(2)
C5 Fe1 C3 C2 82.82(11)
C7 Fe1 C3 C2 -53.32(13)
C10 Fe1 C3 C2 136.99(17)
C4 Fe1 C3 C2 120.59(14)
C8 Fe1 C3 C2 -104.28(11)
C9 Fe1 C3 C2 -154.64(10)
C1 Fe1 C3 C4 -82.98(10)
C6 Fe1 C3 C4 -111.36(16)
C5 Fe1 C3 C4 -37.76(10)
C7 Fe1 C3 C4 -173.91(10)
C10 Fe1 C3 C4 16.4(2)
C2 Fe1 C3 C4 -120.59(14)
C8 Fe1 C3 C4 135.13(10)
C9 Fe1 C3 C4 84.78(12)
C2 C3 C4 C5 0.24(18)
Fe1 C3 C4 C5 57.43(11)
C2 C3 C4 Fe1 -57.18(11)
C1 Fe1 C4 C3 81.51(10)
C6 Fe1 C4 C3 137.98(11)
C5 Fe1 C4 C3 119.72(14)
C7 Fe1 C4 C3 28.3(4)
C10 Fe1 C4 C3 -173.37(9)
C2 Fe1 C4 C3 36.90(10)
C8 Fe1 C4 C3 -80.13(14)
C9 Fe1 C4 C3 -126.09(10)
C1 Fe1 C4 C5 -38.21(10)
C6 Fe1 C4 C5 18.26(16)
C7 Fe1 C4 C5 -91.4(4)
C10 Fe1 C4 C5 66.91(11)
C2 Fe1 C4 C5 -82.82(11)
C8 Fe1 C4 C5 160.15(11)
C9 Fe1 C4 C5 114.19(11)
C3 Fe1 C4 C5 -119.72(14)
C3 C4 C5 C1 -1.56(18)
Fe1 C4 C5 C1 57.70(11)
C3 C4 C5 Fe1 -59.26(11)
C2 C1 C5 C4 2.26(17)
C11 C1 C5 C4 -161.88(15)
Fe1 C1 C5 C4 -60.08(11)
C2 C1 C5 Fe1 62.34(11)
C11 C1 C5 Fe1 -101.80(15)
C1 Fe1 C5 C4 119.82(14)
C6 Fe1 C5 C4 -168.65(10)
C7 Fe1 C5 C4 165.32(10)
C10 Fe1 C5 C4 -126.06(10)
C2 Fe1 C5 C4 80.46(11)
C8 Fe1 C5 C4 -115.7(3)
C9 Fe1 C5 C4 -94.62(11)
C3 Fe1 C5 C4 37.01(10)
C6 Fe1 C5 C1 71.53(10)
C7 Fe1 C5 C1 45.51(14)
C10 Fe1 C5 C1 114.12(10)
C2 Fe1 C5 C1 -39.35(9)
C4 Fe1 C5 C1 -119.82(14)
C8 Fe1 C5 C1 124.5(3)
C9 Fe1 C5 C1 145.57(10)
C3 Fe1 C5 C1 -82.81(10)
C1 Fe1 C6 C7 -114.62(10)
C5 Fe1 C6 C7 -154.13(9)
C10 Fe1 C6 C7 116.64(13)
C2 Fe1 C6 C7 -81.65(10)
C4 Fe1 C6 C7 -166.27(10)
C8 Fe1 C6 C7 36.95(9)
C9 Fe1 C6 C7 79.87(10)
C3 Fe1 C6 C7 -88.16(17)
C1 Fe1 C6 C10 128.73(10)
C5 Fe1 C6 C10 89.23(10)
C7 Fe1 C6 C10 -116.64(13)
C2 Fe1 C6 C10 161.71(9)
C4 Fe1 C6 C10 77.09(13)
C8 Fe1 C6 C10 -79.69(10)
C9 Fe1 C6 C10 -36.77(9)
C3 Fe1 C6 C10 155.19(14)
C1 Fe1 C6 C12 8.17(12)
C5 Fe1 C6 C12 -31.34(13)
C7 Fe1 C6 C12 122.79(16)
C10 Fe1 C6 C12 -120.57(16)
C2 Fe1 C6 C12 41.14(14)
C4 Fe1 C6 C12 -43.48(18)
C8 Fe1 C6 C12 159.74(14)
C9 Fe1 C6 C12 -157.34(14)
C3 Fe1 C6 C12 34.6(2)
C10 C6 C7 C8 2.29(17)
C12 C6 C7 C8 -162.21(15)
Fe1 C6 C7 C8 -59.60(11)
C10 C6 C7 Fe1 61.89(10)
C12 C6 C7 Fe1 -102.61(15)
C1 Fe1 C7 C8 -170.34(10)
C6 Fe1 C7 C8 120.29(13)
C5 Fe1 C7 C8 160.15(10)
C10 Fe1 C7 C8 80.57(10)
C2 Fe1 C7 C8 -127.64(10)
C4 Fe1 C7 C8 -119.5(4)
C9 Fe1 C7 C8 36.88(10)
C3 Fe1 C7 C8 -95.53(11)
C1 Fe1 C7 C6 69.38(10)
C5 Fe1 C7 C6 39.87(14)
C10 Fe1 C7 C6 -39.71(9)
C2 Fe1 C7 C6 112.07(10)
C4 Fe1 C7 C6 120.2(4)
C8 Fe1 C7 C6 -120.29(13)
C9 Fe1 C7 C6 -83.41(10)
C3 Fe1 C7 C6 144.18(9)
C6 C7 C8 C9 -1.61(18)
Fe1 C7 C8 C9 -58.76(11)
C6 C7 C8 Fe1 57.15(10)
C1 Fe1 C8 C9 136.17(12)
C6 Fe1 C8 C9 82.19(10)
C5 Fe1 C8 C9 26.2(3)
C7 Fe1 C8 C9 120.10(14)
C10 Fe1 C8 C9 37.16(10)
C2 Fe1 C8 C9 -172.01(9)
C4 Fe1 C8 C9 -74.05(15)
C3 Fe1 C8 C9 -123.29(10)
C1 Fe1 C8 C7 16.08(16)
C6 Fe1 C8 C7 -37.91(10)
C5 Fe1 C8 C7 -93.9(3)
C10 Fe1 C8 C7 -82.94(10)
C2 Fe1 C8 C7 67.89(12)
C4 Fe1 C8 C7 165.85(11)
C9 Fe1 C8 C7 -120.10(14)
C3 Fe1 C8 C7 116.61(11)
C7 C8 C9 C10 0.29(18)
Fe1 C8 C9 C10 -57.09(11)
C7 C8 C9 Fe1 57.38(11)
C1 Fe1 C9 C8 -115.98(15)
C6 Fe1 C9 C8 -82.46(10)
C5 Fe1 C9 C8 -172.74(9)
C7 Fe1 C9 C8 -37.45(9)
C10 Fe1 C9 C8 -120.40(14)
C2 Fe1 C9 C8 22.7(3)
C4 Fe1 C9 C8 138.06(10)
C3 Fe1 C9 C8 90.04(12)
C1 Fe1 C9 C10 4.42(19)
C6 Fe1 C9 C10 37.93(10)
C5 Fe1 C9 C10 -52.35(13)
C7 Fe1 C9 C10 82.94(10)
C2 Fe1 C9 C10 143.1(2)
C4 Fe1 C9 C10 -101.54(11)
C8 Fe1 C9 C10 120.40(14)
C3 Fe1 C9 C10 -149.56(11)
C8 C9 C10 C6 1.14(18)
Fe1 C9 C10 C6 -57.12(11)
C8 C9 C10 Fe1 58.26(11)
C7 C6 C10 C9 -2.12(17)
C12 C6 C10 C9 162.79(14)
Fe1 C6 C10 C9 59.75(11)
C7 C6 C10 Fe1 -61.86(10)
C12 C6 C10 Fe1 103.04(15)
C1 Fe1 C10 C9 -177.83(10)
C6 Fe1 C10 C9 -120.36(13)
C5 Fe1 C10 C9 140.74(10)
C7 Fe1 C10 C9 -80.68(10)
C2 Fe1 C10 C9 -157.63(13)
C4 Fe1 C10 C9 103.14(11)
C8 Fe1 C10 C9 -36.76(10)
C3 Fe1 C10 C9 91.04(19)
C1 Fe1 C10 C6 -57.48(10)
C5 Fe1 C10 C6 -98.90(10)
C7 Fe1 C10 C6 39.68(9)
C2 Fe1 C10 C6 -37.28(18)
C4 Fe1 C10 C6 -136.51(9)
C8 Fe1 C10 C6 83.60(10)
C9 Fe1 C10 C6 120.36(13)
C3 Fe1 C10 C6 -148.60(16)
C2 C1 C11 C13 121.54(16)
C5 C1 C11 C13 -76.6(2)
Fe1 C1 C11 C13 -157.51(11)
C2 C1 C11 C12 -110.34(17)
C5 C1 C11 C12 51.5(2)
Fe1 C1 C11 C12 -29.39(16)
C7 C6 C12 C11 54.6(2)
C10 C6 C12 C11 -107.32(18)
Fe1 C6 C12 C11 -26.63(17)
C13 C11 C12 C6 163.44(14)
C1 C11 C12 C6 36.08(18)
C1 C11 C13 C14 -33.1(2)
C12 C11 C13 C14 -158.48(15)
C1 C11 C13 C18 150.06(16)
C12 C11 C13 C18 24.6(2)
C18 C13 C14 C15 0.8(3)
C11 C13 C14 C15 -176.24(15)
C13 C14 C15 C16 -0.5(3)
C14 C15 C16 C17 0.1(2)
C15 C16 C17 C18 0.1(2)
C16 C17 C18 C13 0.2(3)
C14 C13 C18 C17 -0.6(3)
C11 C13 C18 C17 176.35(15)
